data_7248992
loop_
_publ_author_name
'Ochsenbein, Philippe'
'Bonin, Michel'
'Fadaei-Tirani, Farzaneh'
'Lem\'ee, Marie-H\'el\`ene'
'Kieffer, J\'er\^ome'
'G\"orl, Daniel'
'El-Hajji, Mohamed'
'Schenk-Jo\&s, Kurt'

_publ_section_title
;
 A score and nine years of irbesartan
;
_journal_issue 34
_journal_name_full CrystEngComm
_journal_page_first 4566
_journal_page_last 4578
_journal_paper_doi 10.1039/D3CE01172K
_journal_volume 26
_journal_year 2024
_chemical_formula_moiety 'C25 H28 N6 O, 1[H2O]'
_chemical_formula_sum 'C25 H28 N6 O'
_chemical_formula_weight 428.53
_chemical_name_common SR47436-A
_space_group_crystal_system trigonal
_space_group_IT_number 148
_space_group_name_Hall '-R 3'
_space_group_name_H-M_alt 'R -3 :H'
_atom_sites_solution_hydrogens mixed
_atom_sites_solution_primary dual
_atom_sites_solution_secondary difmap
_audit_creation_date 2020-04-24
_audit_creation_method
;
Olex2 1.3
(compiled 2020.02.04 svn.rd84adfe8 for OlexSys, GUI svn.r6032)
;
_audit_update_record
;
2023-06-05 deposited with the CCDC.	2024-05-20 downloaded from the CCDC.
;
_cell_angle_alpha 90
_cell_angle_beta 90
_cell_angle_gamma 120
_cell_formula_units_Z 18
_cell_length_a 37.2565(10)
_cell_length_b 37.2565(10)
_cell_length_c 9.6925(3)
_cell_measurement_reflns_used 9993
_cell_measurement_temperature 114(2)
_cell_measurement_theta_max 66.242
_cell_measurement_theta_min 2.372
_cell_volume 11651.2(6)
_computing_cell_refinement 'SAINT V8.34A (Bruker AXS Inc., 2013)'
_computing_data_collection 'Bruker Instrument Service v2016.5.0.1'
_computing_data_reduction 'SAINT V8.34A (Bruker AXS Inc., 2013)'
_computing_molecular_graphics 'Olex2 1.3 (Dolomanov et al., 2009)'
_computing_publication_material 'Olex2 1.3 (Dolomanov et al., 2009)'
_computing_structure_refinement 'ShelXL 2018/3 (Sheldrick, 2015)'
_computing_structure_solution 'ShelXT 2018/2 (Sheldrick, 2018)'
_diffrn_ambient_temperature 114.0
_diffrn_detector_area_resol_mean 8.3333
_diffrn_detector_type 'APEX II'
_diffrn_measured_fraction_theta_full 0.935
_diffrn_measured_fraction_theta_max 0.934
_diffrn_measurement_device_type 'Bruker APEX_DUO'
_diffrn_measurement_method 'phi and omega scans'
_diffrn_radiation_type CuK\a
_diffrn_radiation_wavelength 1.54178
_diffrn_reflns_av_R_equivalents 0.0571
_diffrn_reflns_av_unetI/netI 0.0340
_diffrn_reflns_Laue_measured_fraction_full 0.935
_diffrn_reflns_Laue_measured_fraction_max 0.934
_diffrn_reflns_limit_h_max 44
_diffrn_reflns_limit_h_min -43
_diffrn_reflns_limit_k_max 44
_diffrn_reflns_limit_k_min -44
_diffrn_reflns_limit_l_max 9
_diffrn_reflns_limit_l_min -10
_diffrn_reflns_number 35318
_diffrn_reflns_point_group_measured_fraction_full 0.935
_diffrn_reflns_point_group_measured_fraction_max 0.934
_diffrn_reflns_theta_full 67.182
_diffrn_reflns_theta_max 67.182
_diffrn_reflns_theta_min 2.372
_exptl_absorpt_coefficient_mu 0.557
_exptl_absorpt_correction_T_max 0.753
_exptl_absorpt_correction_T_min 0.499
_exptl_absorpt_correction_type multi-scan
_exptl_absorpt_process_details
;
SADABS V2012/1 (Bruker AXS Inc.) was used for absorption correction.
wR2(int) was 0.1579 before and 0.0469 after correction.
The Ratio of minimum to maximum transmission is 0.867.
The \l/2 correction factor is 0.0015.
;
_exptl_crystal_colour colourless
_exptl_crystal_colour_primary colourless
_exptl_crystal_density_diffrn 1.099
_exptl_crystal_description prism
_exptl_crystal_F_000 4104
_exptl_crystal_size_max 0.4
_exptl_crystal_size_mid 0.02
_exptl_crystal_size_min 0.018
_refine_diff_density_max 0.475
_refine_diff_density_min -0.205
_refine_diff_density_rms 0.041
_refine_ls_extinction_method none
_refine_ls_goodness_of_fit_ref 1.055
_refine_ls_hydrogen_treatment mixed
_refine_ls_matrix_type full
_refine_ls_number_parameters 326
_refine_ls_number_reflns 4329
_refine_ls_number_restraints 69
_refine_ls_restrained_S_all 1.051
_refine_ls_R_factor_all 0.0524
_refine_ls_R_factor_gt 0.0445
_refine_ls_shift/su_max 0.001
_refine_ls_shift/su_mean 0.000
_refine_ls_structure_factor_coef Fsqd
_refine_ls_weighting_details 'w=1/[\s^2^(Fo^2^)+(0.0652P)^2^+11.2591P] where P=(Fo^2^+2Fc^2^)/3'
_refine_ls_weighting_scheme calc
_refine_ls_wR_factor_gt 0.1180
_refine_ls_wR_factor_ref 0.1241
_reflns_Friedel_coverage 0.000
_reflns_number_gt 3641
_reflns_number_total 4329
_reflns_threshold_expression 'I > 2\s(I)'
_cod_data_source_file d3ce01172k2.cif
_cod_data_source_block IBS_A_114K_WET
_cod_depositor_comments 'Adding full bibliography for 7248992--7248997.cif.'
_cod_original_cell_volume 11651.2(7)
_cod_original_sg_symbol_H-M 'R -3'
_cod_database_code 7248992
_shelx_shelxl_version_number 2018/3
_shelx_space_group_comment
;
The symmetry employed for this shelxl refinement is uniquely defined
by the following loop, which should always be used as a source of
symmetry information in preference to the above space-group names.
They are only intended as comments.
;
_shelx_estimated_absorpt_t_max 0.990
_shelx_estimated_absorpt_t_min 0.808
_exptl_absorpt_special_details 'SADABS V2012/1 (Bruker AXS Inc.)'
_olex2_refinement_description
;
1. Fixed Uiso
 At 1.2 times of:
  All C(H) groups, All C(H,H) groups, All C(H,H,H,H) groups, All N(H) groups
 At 1.5 times of:
  All C(H,H,H) groups
2. Restrained distances
 C2T1-C1 \\sim C2T2-C1 \\sim C2T1-C3T1 \\sim C2T2-C3T2 \\sim C4T1-C3T1 \\sim
C4T2-C3T2
 with sigma of 0.01
3. Uiso/Uaniso restraints and constraints
C1 \\sim C2T1 \\sim C2T2 \\sim C3T1 \\sim C3T2 \\sim C4T1 \\sim C4T2: within 2A
with sigma of 0.01 and sigma for terminal atoms of 0.02 within 2A
4. Others
 Sof(H1BC)=Sof(H1BD)=Sof(C2T2)=Sof(H2TC)=Sof(H2TD)=Sof(C3T2)=Sof(H3TC)=
 Sof(H3TD)=Sof(C4T2)=Sof(H4TD)=Sof(H4TE)=Sof(H4TF)=1-FVAR(1)
 Sof(H1AA)=Sof(H1AB)=Sof(C2T1)=Sof(H2TA)=Sof(H2TB)=Sof(C3T1)=Sof(H3TA)=
 Sof(H3TB)=Sof(C4T1)=Sof(H4TA)=Sof(H4TB)=Sof(H4TC)=FVAR(1)
 Sof(H1N)=1-FVAR(2)
 Sof(H1)=FVAR(2)
5.a Secondary CH2 refined with riding coordinates:
 C1(H1AA,H1AB), C1(H1BC,H1BD), C1M(H1MA,H1MB), C2T1(H2TA,H2TB), C2T2(H2TC,
 H2TD), C3T1(H3TA,H3TB), C3T2(H3TC,H3TD), C6N(H6NA,H6NB), C7N(H7NA,H7NB),
 C8N(H8NA,H8NB), C9N(H9NA,H9NB)
5.b Aromatic/amide H refined with riding coordinates:
 C2B(H2B), C3B(H3B), C3P(H3P), C4P(H4P), C5B(H5B), C5P(H5P), C6B(H6B), C6P(H6P)
5.c Idealised Me refined as rotating group:
 C4T1(H4TA,H4TB,H4TC), C4T2(H4TD,H4TE,H4TF)
;
_smtbx_masks_void_probe_radius 1.2
_smtbx_masks_void_truncation_radius 1.2
_olex2_submission_special_instructions 'No special instructions were received'

loop_
_space_group_symop_operation_xyz
'x, y, z'
'-y, x-y, z'
'-x+y, -x, z'
'x+2/3, y+1/3, z+1/3'
'-y+2/3, x-y+1/3, z+1/3'
'-x+y+2/3, -x+1/3, z+1/3'
'x+1/3, y+2/3, z+2/3'
'-y+1/3, x-y+2/3, z+2/3'
'-x+y+1/3, -x+2/3, z+2/3'
'-x, -y, -z'
'y, -x+y, -z'
'x-y, x, -z'
'-x+2/3, -y+1/3, -z+1/3'
'y+2/3, -x+y+1/3, -z+1/3'
'x-y+2/3, x+1/3, -z+1/3'
'-x+1/3, -y+2/3, -z+2/3'
'y+1/3, -x+y+2/3, -z+2/3'
'x-y+1/3, x+2/3, -z+2/3'

loop_
_atom_site_label
_atom_site_type_symbol
_atom_site_fract_x
_atom_site_fract_y
_atom_site_fract_z
_atom_site_U_iso_or_equiv
_atom_site_adp_type
_atom_site_occupancy
_atom_site_site_symmetry_order
_atom_site_calc_flag
_atom_site_refinement_flags_posn
_atom_site_refinement_flags_adp
_atom_site_refinement_flags_occupancy
_atom_site_disorder_assembly
_atom_site_disorder_group
O1N O 0.63793(4) 0.72516(4) -0.19427(13) 0.0371(3) Uani 1 1 d . . . . .
N1 N 0.57303(4) 0.48364(4) 0.01409(16) 0.0281(3) Uani 1 1 d . . . . .
H1 H 0.5838(7) 0.4957(7) -0.073(3) 0.034 Uiso 0.82(3) 1 d . U P A 1
N1N N 0.58196(4) 0.73156(4) 0.09157(16) 0.0304(3) Uani 1 1 d . . . . .
H1N H 0.570(3) 0.741(3) 0.145(13) 0.036 Uiso 0.18(3) 1 d . U P A 2
N2 N 0.53412(4) 0.45100(4) 0.02019(16) 0.0313(3) Uani 1 1 d . . . . .
N3 N 0.52841(4) 0.43741(4) 0.14590(16) 0.0333(4) Uani 1 1 d . . . . .
N3N N 0.58298(4) 0.68430(4) -0.04969(14) 0.0271(3) Uani 1 1 d . . . . .
N4 N 0.56296(4) 0.46040(4) 0.22341(15) 0.0324(3) Uani 1 1 d . . . . .
C1 C 0.52757(5) 0.65997(5) 0.13358(19) 0.0345(4) Uani 1 1 d D U . . .
H1AA H 0.526739 0.669119 0.228830 0.041 Uiso 0.940(3) 1 calc R U P B 1
H1AB H 0.529499 0.634452 0.139383 0.041 Uiso 0.940(3) 1 calc R U P B 1
H1BC H 0.538008 0.652511 0.216367 0.041 Uiso 0.060(3) 1 calc R U P B 2
H1BD H 0.516115 0.635490 0.072061 0.041 Uiso 0.060(3) 1 calc R U P B 2
C1B C 0.63312(5) 0.58276(5) 0.08186(17) 0.0262(4) Uani 1 1 d . . . . .
C1M C 0.57258(5) 0.64373(5) -0.10740(18) 0.0291(4) Uani 1 1 d . . . . .
H1MA H 0.579915 0.647190 -0.206572 0.035 Uiso 1 1 calc R U . . .
H1MB H 0.542260 0.624923 -0.100220 0.035 Uiso 1 1 calc R U . . .
C1P C 0.65407(5) 0.56151(5) 0.14449(17) 0.0271(4) Uani 1 1 d . . . . .
C2B C 0.65312(5) 0.61328(5) -0.01799(18) 0.0290(4) Uani 1 1 d . . . . .
H2B H 0.680220 0.620296 -0.046906 0.035 Uiso 1 1 calc R U . . .
C2N C 0.56488(5) 0.69277(5) 0.06207(18) 0.0285(4) Uani 1 1 d . . . . .
C2P C 0.63372(5) 0.51887(5) 0.17626(17) 0.0283(4) Uani 1 1 d . . . . .
C2T1 C 0.48774(6) 0.65028(6) 0.0591(2) 0.0406(5) Uani 0.940(3) 1 d D U P B 1
H2TA H 0.487079 0.637949 -0.032052 0.049 Uiso 0.940(3) 1 calc R U P B 1
H2TB H 0.487477 0.676395 0.043151 0.049 Uiso 0.940(3) 1 calc R U P B 1
C2T2 C 0.4908(6) 0.6634(8) 0.182(4) 0.045(4) Uani 0.060(3) 1 d D U P B 2
H2TC H 0.479417 0.670994 0.101989 0.054 Uiso 0.060(3) 1 calc R U P B 2
H2TD H 0.500583 0.686200 0.249822 0.054 Uiso 0.060(3) 1 calc R U P B 2
C3B C 0.63419(5) 0.63362(5) -0.07601(18) 0.0294(4) Uani 1 1 d . . . . .
H3B H 0.648588 0.654563 -0.143227 0.035 Uiso 1 1 calc R U . . .
C3P C 0.65516(5) 0.50194(5) 0.24164(19) 0.0346(4) Uani 1 1 d . . . . .
H3P H 0.640957 0.473333 0.264828 0.042 Uiso 1 1 calc R U . . .
C3T1 C 0.44925(6) 0.62050(7) 0.1405(3) 0.0530(7) Uani 0.940(3) 1 d D U P B 1
H3TA H 0.451206 0.595827 0.166299 0.064 Uiso 0.940(3) 1 calc R U P B 1
H3TB H 0.448152 0.634205 0.226585 0.064 Uiso 0.940(3) 1 calc R U P B 1
C3T2 C 0.4559(9) 0.6244(8) 0.247(4) 0.049(5) Uani 0.060(3) 1 d D U P B 2
H3TC H 0.467822 0.612897 0.313124 0.059 Uiso 0.060(3) 1 calc R U P B 2
H3TD H 0.441290 0.603397 0.174389 0.059 Uiso 0.060(3) 1 calc R U P B 2
C4B C 0.59432(5) 0.62369(5) -0.03685(18) 0.0272(4) Uani 1 1 d . . . . .
C4N C 0.61518(5) 0.72126(5) -0.09838(18) 0.0290(4) Uani 1 1 d . . . . .
C4P C 0.69671(5) 0.52606(6) 0.2733(2) 0.0371(4) Uani 1 1 d . . . . .
H4P H 0.710955 0.514169 0.318201 0.044 Uiso 1 1 calc R U . . .
C4T1 C 0.40953(7) 0.60669(9) 0.0590(4) 0.0821(10) Uani 0.940(3) 1 d D U P B 1
H4TA H 0.385725 0.586890 0.113952 0.123 Uiso 0.940(3) 1 calc R U P B 1
H4TB H 0.410626 0.593446 -0.027035 0.123 Uiso 0.940(3) 1 calc R U P B 1
H4TC H 0.406665 0.630847 0.037570 0.123 Uiso 0.940(3) 1 calc R U P B 1
C4T2 C 0.4248(11) 0.6325(12) 0.323(5) 0.067(10) Uani 0.060(3) 1 d D U P B 2
H4TD H 0.439603 0.658602 0.373585 0.100 Uiso 0.060(3) 1 calc R U P B 2
H4TE H 0.408703 0.609735 0.387090 0.100 Uiso 0.060(3) 1 calc R U P B 2
H4TF H 0.406076 0.634251 0.255454 0.100 Uiso 0.060(3) 1 calc R U P B 2
C5 C 0.59031(5) 0.48893(5) 0.13915(17) 0.0269(4) Uani 1 1 d . . . . .
C5B C 0.57438(5) 0.59347(5) 0.06418(18) 0.0278(4) Uani 1 1 d . . . . .
H5B H 0.547191 0.586318 0.092434 0.033 Uiso 1 1 calc R U . . .
C5N C 0.61530(5) 0.75460(5) -0.00905(17) 0.0275(4) Uani 1 1 d . . . . .
C5P C 0.71740(5) 0.56766(5) 0.23908(18) 0.0328(4) Uani 1 1 d . . . . .
H5P H 0.746138 0.584319 0.258464 0.039 Uiso 1 1 calc R U . . .
C6B C 0.59356(5) 0.57369(5) 0.12403(17) 0.0271(4) Uani 1 1 d . . . . .
H6B H 0.579694 0.553738 0.194541 0.033 Uiso 1 1 calc R U . . .
C6N C 0.60752(5) 0.78541(5) -0.09032(19) 0.0317(4) Uani 1 1 d . . . . .
H6NA H 0.623855 0.793906 -0.176782 0.038 Uiso 1 1 calc R U . . .
H6NB H 0.577778 0.773210 -0.113167 0.038 Uiso 1 1 calc R U . . .
C6P C 0.69627(5) 0.58506(5) 0.17657(17) 0.0295(4) Uani 1 1 d . . . . .
H6P H 0.710814 0.613776 0.154879 0.035 Uiso 1 1 calc R U . . .
C7N C 0.62179(5) 0.82220(5) 0.00802(19) 0.0334(4) Uani 1 1 d . . . . .
H7NA H 0.598811 0.818256 0.069199 0.040 Uiso 1 1 calc R U . . .
H7NB H 0.631664 0.848301 -0.044295 0.040 Uiso 1 1 calc R U . . .
C8N C 0.65730(5) 0.82338(5) 0.09254(19) 0.0316(4) Uani 1 1 d . . . . .
H8NA H 0.684170 0.847541 0.065508 0.038 Uiso 1 1 calc R U . . .
H8NB H 0.652898 0.825415 0.192301 0.038 Uiso 1 1 calc R U . . .
C9N C 0.65695(5) 0.78294(5) 0.0611(2) 0.0348(4) Uani 1 1 d . . . . .
H9NA H 0.659516 0.770133 0.147318 0.042 Uiso 1 1 calc R U . . .
H9NB H 0.680195 0.788158 -0.000831 0.042 Uiso 1 1 calc R U . . .

loop_
_atom_site_aniso_label
_atom_site_aniso_U_11
_atom_site_aniso_U_22
_atom_site_aniso_U_33
_atom_site_aniso_U_23
_atom_site_aniso_U_13
_atom_site_aniso_U_12
O1N 0.0414(7) 0.0379(6) 0.0298(8) 0.0010(5) 0.0092(6) 0.0183(5)
N1 0.0282(7) 0.0289(7) 0.0222(9) 0.0030(6) 0.0004(6) 0.0106(6)
N1N 0.0376(8) 0.0312(7) 0.0240(9) 0.0008(6) 0.0020(6) 0.0184(6)
N2 0.0299(7) 0.0304(7) 0.0279(10) 0.0010(6) -0.0002(6) 0.0108(6)
N3 0.0337(7) 0.0328(7) 0.0272(10) 0.0026(6) 0.0013(6) 0.0120(6)
N3N 0.0323(7) 0.0299(7) 0.0187(8) -0.0013(6) -0.0002(6) 0.0154(6)
N4 0.0329(7) 0.0338(7) 0.0253(9) 0.0025(6) 0.0004(6) 0.0128(6)
C1 0.0405(9) 0.0364(9) 0.0260(11) 0.0033(7) 0.0070(8) 0.0188(7)
C1B 0.0288(8) 0.0283(8) 0.0185(10) -0.0059(7) -0.0011(7) 0.0120(6)
C1M 0.0345(8) 0.0295(8) 0.0210(10) -0.0049(7) -0.0032(7) 0.0142(7)
C1P 0.0300(8) 0.0344(8) 0.0157(10) -0.0024(7) 0.0021(6) 0.0153(7)
C2B 0.0276(8) 0.0311(8) 0.0253(10) -0.0019(7) 0.0043(7) 0.0124(7)
C2N 0.0341(8) 0.0338(8) 0.0204(10) 0.0005(7) -0.0019(7) 0.0190(7)
C2P 0.0308(8) 0.0346(8) 0.0177(10) -0.0008(7) 0.0010(7) 0.0149(7)
C2T1 0.0379(10) 0.0387(10) 0.0447(14) -0.0002(9) 0.0052(9) 0.0188(8)
C2T2 0.040(5) 0.041(5) 0.049(5) 0.004(5) 0.011(5) 0.018(5)
C3B 0.0341(8) 0.0286(8) 0.0207(10) 0.0000(7) 0.0032(7) 0.0121(7)
C3P 0.0381(9) 0.0360(9) 0.0279(11) 0.0021(7) -0.0023(8) 0.0173(7)
C3T1 0.0403(11) 0.0460(11) 0.0672(19) -0.0007(11) 0.0140(11) 0.0173(9)
C3T2 0.038(7) 0.048(7) 0.053(7) 0.002(7) 0.018(7) 0.015(6)
C4B 0.0329(8) 0.0279(8) 0.0183(10) -0.0074(7) -0.0034(7) 0.0133(7)
C4N 0.0326(8) 0.0322(8) 0.0226(11) 0.0022(7) -0.0013(7) 0.0164(7)
C4P 0.0391(9) 0.0458(10) 0.0304(12) -0.0007(8) -0.0062(8) 0.0244(8)
C4T1 0.0375(12) 0.0708(17) 0.127(3) 0.0070(18) 0.0063(15) 0.0189(12)
C4T2 0.051(15) 0.067(16) 0.061(17) 0.005(15) 0.020(14) 0.014(13)
C5 0.0311(8) 0.0283(8) 0.0212(10) 0.0018(7) 0.0013(7) 0.0149(7)
C5B 0.0269(8) 0.0300(8) 0.0236(10) -0.0038(7) 0.0017(7) 0.0121(6)
C5N 0.0327(8) 0.0310(8) 0.0191(10) 0.0010(7) 0.0003(7) 0.0163(7)
C5P 0.0299(8) 0.0433(9) 0.0237(11) -0.0062(8) -0.0026(7) 0.0171(7)
C6B 0.0307(8) 0.0283(8) 0.0193(10) -0.0005(7) 0.0021(7) 0.0125(6)
C6N 0.0378(9) 0.0350(9) 0.0235(11) 0.0020(7) -0.0008(7) 0.0191(7)
C6P 0.0307(8) 0.0339(8) 0.0206(10) -0.0025(7) 0.0025(7) 0.0136(7)
C7N 0.0405(9) 0.0316(8) 0.0303(11) 0.0022(7) -0.0002(8) 0.0196(7)
C8N 0.0364(9) 0.0309(8) 0.0248(10) 0.0007(7) 0.0011(7) 0.0148(7)
C9N 0.0350(9) 0.0348(9) 0.0359(12) -0.0035(8) -0.0069(8) 0.0184(7)

loop_
_atom_type_symbol
_atom_type_description
_atom_type_scat_dispersion_real
_atom_type_scat_dispersion_imag
_atom_type_scat_source
C C 0.0181 0.0091 'International Tables Vol C Tables 4.2.6.8 and 6.1.1.4'
H H 0.0000 0.0000 'International Tables Vol C Tables 4.2.6.8 and 6.1.1.4'
N N 0.0311 0.0180 'International Tables Vol C Tables 4.2.6.8 and 6.1.1.4'
O O 0.0492 0.0322 'International Tables Vol C Tables 4.2.6.8 and 6.1.1.4'

loop_
_geom_angle_atom_site_label_1
_geom_angle_atom_site_label_2
_geom_angle_atom_site_label_3
_geom_angle
_geom_angle_site_symmetry_1
_geom_angle_site_symmetry_3
_geom_angle_publ_flag
N2 N1 H1 118.6(14) . . ?
C5 N1 H1 132.6(14) . . ?
C5 N1 N2 108.28(14) . . ?
C2N N1N H1N 122(7) . . ?
C2N N1N C5N 107.90(14) . . ?
C5N N1N H1N 128(7) . . ?
N3 N2 N1 106.61(13) . . ?
N2 N3 N4 110.75(13) . . ?
C2N N3N C1M 128.32(13) . . ?
C4N N3N C1M 123.11(14) . . ?
C4N N3N C2N 108.51(13) . . ?
C5 N4 N3 105.73(14) . . ?
H1AA C1 H1AB 107.9 . . ?
H1BC C1 H1BD 106.2 . . ?
C2N C1 H1AA 109.2 . . ?
C2N C1 H1AB 109.2 . . ?
C2N C1 H1BC 105.8 . . ?
C2N C1 H1BD 105.8 . . ?
C2N C1 C2T1 111.94(15) . . ?
C2N C1 C2T2 126.2(9) . . ?
C2T1 C1 H1AA 109.2 . . ?
C2T1 C1 H1AB 109.2 . . ?
C2T2 C1 H1BC 105.8 . . ?
C2T2 C1 H1BD 105.8 . . ?
C2B C1B C1P 120.55(14) . . ?
C2B C1B C6B 118.01(15) . . ?
C6B C1B C1P 121.41(15) . . ?
N3N C1M H1MA 108.8 . . ?
N3N C1M H1MB 108.8 . . ?
N3N C1M C4B 113.87(13) . . ?
H1MA C1M H1MB 107.7 . . ?
C4B C1M H1MA 108.8 . . ?
C4B C1M H1MB 108.8 . . ?
C2P C1P C1B 123.90(14) . . ?
C6P C1P C1B 118.67(14) . . ?
C6P C1P C2P 117.41(15) . . ?
C1B C2B H2B 119.4 . . ?
C3B C2B C1B 121.18(15) . . ?
C3B C2B H2B 119.4 . . ?
N1N C2N N3N 113.80(15) . . ?
N1N C2N C1 123.66(16) . . ?
N3N C2N C1 122.42(14) . . ?
C1P C2P C5 124.47(15) . . ?
C3P C2P C1P 120.15(15) . . ?
C3P C2P C5 115.32(14) . . ?
C1 C2T1 H2TA 109.2 . . ?
C1 C2T1 H2TB 109.2 . . ?
C1 C2T1 C3T1 112.21(18) . . ?
H2TA C2T1 H2TB 107.9 . . ?
C3T1 C2T1 H2TA 109.2 . . ?
C3T1 C2T1 H2TB 109.2 . . ?
C1 C2T2 H2TC 108.5 . . ?
C1 C2T2 H2TD 108.5 . . ?
C1 C2T2 C3T2 115.3(16) . . ?
H2TC C2T2 H2TD 107.5 . . ?
C3T2 C2T2 H2TC 108.5 . . ?
C3T2 C2T2 H2TD 108.5 . . ?
C2B C3B H3B 119.6 . . ?
C2B C3B C4B 120.73(16) . . ?
C4B C3B H3B 119.6 . . ?
C2P C3P H3P 119.5 . . ?
C4P C3P C2P 121.09(16) . . ?
C4P C3P H3P 119.5 . . ?
C2T1 C3T1 H3TA 109.1 . . ?
C2T1 C3T1 H3TB 109.1 . . ?
H3TA C3T1 H3TB 107.9 . . ?
C4T1 C3T1 C2T1 112.3(2) . . ?
C4T1 C3T1 H3TA 109.1 . . ?
C4T1 C3T1 H3TB 109.1 . . ?
C2T2 C3T2 H3TC 109.1 . . ?
C2T2 C3T2 H3TD 109.1 . . ?
C2T2 C3T2 C4T2 113(2) . . ?
H3TC C3T2 H3TD 107.8 . . ?
C4T2 C3T2 H3TC 109.1 . . ?
C4T2 C3T2 H3TD 109.1 . . ?
C3B C4B C1M 120.63(15) . . ?
C3B C4B C5B 118.24(15) . . ?
C5B C4B C1M 121.06(14) . . ?
O1N C4N N3N 125.88(15) . . ?
O1N C4N C5N 128.59(15) . . ?
N3N C4N C5N 105.53(14) . . ?
C3P C4P H4P 120.3 . . ?
C3P C4P C5P 119.43(16) . . ?
C5P C4P H4P 120.3 . . ?
C3T1 C4T1 H4TA 109.5 . . ?
C3T1 C4T1 H4TB 109.5 . . ?
C3T1 C4T1 H4TC 109.5 . . ?
H4TA C4T1 H4TB 109.5 . . ?
H4TA C4T1 H4TC 109.5 . . ?
H4TB C4T1 H4TC 109.5 . . ?
C3T2 C4T2 H4TD 109.5 . . ?
C3T2 C4T2 H4TE 109.5 . . ?
C3T2 C4T2 H4TF 109.5 . . ?
H4TD C4T2 H4TE 109.5 . . ?
H4TD C4T2 H4TF 109.5 . . ?
H4TE C4T2 H4TF 109.5 . . ?
N1 C5 C2P 126.52(15) . . ?
N4 C5 N1 108.63(14) . . ?
N4 C5 C2P 124.64(15) . . ?
C4B C5B H5B 119.5 . . ?
C6B C5B C4B 121.07(15) . . ?
C6B C5B H5B 119.5 . . ?
N1N C5N C4N 104.20(13) . . ?
N1N C5N C6N 110.91(13) . . ?
N1N C5N C9N 112.12(14) . . ?
C4N C5N C6N 113.35(14) . . ?
C4N C5N C9N 113.96(13) . . ?
C9N C5N C6N 102.56(13) . . ?
C4P C5P H5P 120.0 . . ?
C4P C5P C6P 120.07(15) . . ?
C6P C5P H5P 120.0 . . ?
C1B C6B H6B 119.6 . . ?
C5B C6B C1B 120.73(15) . . ?
C5B C6B H6B 119.6 . . ?
C5N C6N H6NA 111.0 . . ?
C5N C6N H6NB 111.0 . . ?
H6NA C6N H6NB 109.0 . . ?
C7N C6N C5N 103.86(14) . . ?
C7N C6N H6NA 111.0 . . ?
C7N C6N H6NB 111.0 . . ?
C1P C6P H6P 119.1 . . ?
C5P C6P C1P 121.80(15) . . ?
C5P C6P H6P 119.1 . . ?
C6N C7N H7NA 110.7 . . ?
C6N C7N H7NB 110.7 . . ?
C6N C7N C8N 105.41(13) . . ?
H7NA C7N H7NB 108.8 . . ?
C8N C7N H7NA 110.7 . . ?
C8N C7N H7NB 110.7 . . ?
C7N C8N H8NA 110.4 . . ?
C7N C8N H8NB 110.4 . . ?
H8NA C8N H8NB 108.6 . . ?
C9N C8N C7N 106.40(13) . . ?
C9N C8N H8NA 110.4 . . ?
C9N C8N H8NB 110.4 . . ?
C5N C9N H9NA 110.6 . . ?
C5N C9N H9NB 110.6 . . ?
C8N C9N C5N 105.88(13) . . ?
C8N C9N H9NA 110.6 . . ?
C8N C9N H9NB 110.6 . . ?
H9NA C9N H9NB 108.7 . . ?

loop_
_geom_bond_atom_site_label_1
_geom_bond_atom_site_label_2
_geom_bond_distance
_geom_bond_site_symmetry_2
_geom_bond_publ_flag
O1N C4N 1.217(2) . ?
N1 H1 0.94(3) . ?
N1 N2 1.3494(18) . ?
N1 C5 1.340(2) . ?
N1N H1N 0.86(12) . ?
N1N C2N 1.287(2) . ?
N1N C5N 1.471(2) . ?
N2 N3 1.296(2) . ?
N3 N4 1.361(2) . ?
N3N C1M 1.470(2) . ?
N3N C2N 1.393(2) . ?
N3N C4N 1.381(2) . ?
N4 C5 1.324(2) . ?
C1 H1AA 0.9900 . ?
C1 H1AB 0.9900 . ?
C1 H1BC 0.9900 . ?
C1 H1BD 0.9900 . ?
C1 C2N 1.486(2) . ?
C1 C2T1 1.523(3) . ?
C1 C2T2 1.513(8) . ?
C1B C1P 1.491(2) . ?
C1B C2B 1.392(2) . ?
C1B C6B 1.398(2) . ?
C1M H1MA 0.9900 . ?
C1M H1MB 0.9900 . ?
C1M C4B 1.512(2) . ?
C1P C2P 1.410(2) . ?
C1P C6P 1.400(2) . ?
C2B H2B 0.9500 . ?
C2B C3B 1.386(2) . ?
C2P C3P 1.393(2) . ?
C2P C5 1.478(2) . ?
C2T1 H2TA 0.9900 . ?
C2T1 H2TB 0.9900 . ?
C2T1 C3T1 1.523(3) . ?
C2T2 H2TC 0.9900 . ?
C2T2 H2TD 0.9900 . ?
C2T2 C3T2 1.520(8) . ?
C3B H3B 0.9500 . ?
C3B C4B 1.392(2) . ?
C3P H3P 0.9500 . ?
C3P C4P 1.381(2) . ?
C3T1 H3TA 0.9900 . ?
C3T1 H3TB 0.9900 . ?
C3T1 C4T1 1.522(3) . ?
C3T2 H3TC 0.9900 . ?
C3T2 H3TD 0.9900 . ?
C3T2 C4T2 1.520(8) . ?
C4B C5B 1.394(2) . ?
C4N C5N 1.512(2) . ?
C4P H4P 0.9500 . ?
C4P C5P 1.383(3) . ?
C4T1 H4TA 0.9800 . ?
C4T1 H4TB 0.9800 . ?
C4T1 H4TC 0.9800 . ?
C4T2 H4TD 0.9800 . ?
C4T2 H4TE 0.9800 . ?
C4T2 H4TF 0.9800 . ?
C5B H5B 0.9500 . ?
C5B C6B 1.384(2) . ?
C5N C6N 1.534(2) . ?
C5N C9N 1.532(2) . ?
C5P H5P 0.9500 . ?
C5P C6P 1.385(2) . ?
C6B H6B 0.9500 . ?
C6N H6NA 0.9900 . ?
C6N H6NB 0.9900 . ?
C6N C7N 1.530(2) . ?
C6P H6P 0.9500 . ?
C7N H7NA 0.9900 . ?
C7N H7NB 0.9900 . ?
C7N C8N 1.538(2) . ?
C8N H8NA 0.9900 . ?
C8N H8NB 0.9900 . ?
C8N C9N 1.531(2) . ?
C9N H9NA 0.9900 . ?
C9N H9NB 0.9900 . ?

loop_
_geom_hbond_atom_site_label_D
_geom_hbond_atom_site_label_H
_geom_hbond_atom_site_label_A
_geom_hbond_distance_DH
_geom_hbond_distance_HA
_geom_hbond_distance_DA
_geom_hbond_angle_DHA
_geom_hbond_site_symmetry_A
_geom_hbond_publ_flag
N1 H1 N1N 0.94(3) 1.80(3) 2.741(2) 177(2) 8_654 yes
N1N H1N N1 0.86(12) 2.06(13) 2.741(2) 136(10) 6_565 yes
C1M H1MB N3 0.99 2.53 3.473(2) 158.8 10_665 yes

loop_
_geom_torsion_atom_site_label_1
_geom_torsion_atom_site_label_2
_geom_torsion_atom_site_label_3
_geom_torsion_atom_site_label_4
_geom_torsion
_geom_torsion_site_symmetry_1
_geom_torsion_site_symmetry_2
_geom_torsion_site_symmetry_3
_geom_torsion_site_symmetry_4
_geom_torsion_publ_flag
O1N C4N C5N N1N -178.32(16) . . . . ?
O1N C4N C5N C6N 61.0(2) . . . . ?
O1N C4N C5N C9N -55.8(2) . . . . ?
N1 N2 N3 N4 -0.18(17) . . . . ?
N1N C5N C6N C7N 79.72(16) . . . . ?
N1N C5N C9N C8N -85.42(17) . . . . ?
N2 N1 C5 N4 -0.28(17) . . . . ?
N2 N1 C5 C2P 174.62(15) . . . . ?
N2 N3 N4 C5 0.01(18) . . . . ?
N3 N4 C5 N1 0.16(17) . . . . ?
N3 N4 C5 C2P -174.85(15) . . . . ?
N3N C1M C4B C3B -84.65(19) . . . . ?
N3N C1M C4B C5B 98.41(17) . . . . ?
N3N C4N C5N N1N 2.29(16) . . . . ?
N3N C4N C5N C6N -118.39(15) . . . . ?
N3N C4N C5N C9N 124.80(15) . . . . ?
C1 C2T1 C3T1 C4T1 -173.1(2) . . . . ?
C1 C2T2 C3T2 C4T2 167(3) . . . . ?
C1B C1P C2P C3P -176.48(16) . . . . ?
C1B C1P C2P C5 6.5(3) . . . . ?
C1B C1P C6P C5P 177.82(15) . . . . ?
C1B C2B C3B C4B -0.7(3) . . . . ?
C1M N3N C2N N1N 177.25(15) . . . . ?
C1M N3N C2N C1 -6.5(2) . . . . ?
C1M N3N C4N O1N 1.7(3) . . . . ?
C1M N3N C4N C5N -178.92(14) . . . . ?
C1M C4B C5B C6B 176.86(15) . . . . ?
C1P C1B C2B C3B -179.28(15) . . . . ?
C1P C1B C6B C5B -179.52(15) . . . . ?
C1P C2P C3P C4P -1.7(3) . . . . ?
C1P C2P C5 N1 50.6(2) . . . . ?
C1P C2P C5 N4 -135.27(18) . . . . ?
C2B C1B C1P C2P -140.96(17) . . . . ?
C2B C1B C1P C6P 40.3(2) . . . . ?
C2B C1B C6B C5B 2.4(2) . . . . ?
C2B C3B C4B C1M -175.65(15) . . . . ?
C2B C3B C4B C5B 1.4(2) . . . . ?
C2N N1N C5N C4N -2.34(17) . . . . ?
C2N N1N C5N C6N 119.96(15) . . . . ?
C2N N1N C5N C9N -126.06(15) . . . . ?
C2N N3N C1M C4B -85.92(19) . . . . ?
C2N N3N C4N O1N 179.10(16) . . . . ?
C2N N3N C4N C5N -1.49(17) . . . . ?
C2N C1 C2T1 C3T1 -173.19(16) . . . . ?
C2N C1 C2T2 C3T2 178(2) . . . . ?
C2P C1P C6P C5P -1.0(2) . . . . ?
C2P C3P C4P C5P -0.2(3) . . . . ?
C2T1 C1 C2N N1N 93.0(2) . . . . ?
C2T1 C1 C2N N3N -82.81(19) . . . . ?
C2T2 C1 C2N N1N 38.0(19) . . . . ?
C2T2 C1 C2N N3N -137.8(18) . . . . ?
C3B C4B C5B C6B -0.2(2) . . . . ?
C3P C2P C5 N1 -126.53(18) . . . . ?
C3P C2P C5 N4 47.6(2) . . . . ?
C3P C4P C5P C6P 1.5(3) . . . . ?
C4B C5B C6B C1B -1.8(2) . . . . ?
C4N N3N C1M C4B 90.98(19) . . . . ?
C4N N3N C2N N1N -0.01(19) . . . . ?
C4N N3N C2N C1 176.21(15) . . . . ?
C4N C5N C6N C7N -163.48(13) . . . . ?
C4N C5N C9N C8N 156.53(15) . . . . ?
C4P C5P C6P C1P -0.9(3) . . . . ?
C5 N1 N2 N3 0.28(17) . . . . ?
C5 C2P C3P C4P 175.57(17) . . . . ?
C5N N1N C2N N3N 1.56(19) . . . . ?
C5N N1N C2N C1 -174.61(15) . . . . ?
C5N C6N C7N C8N 31.60(17) . . . . ?
C6B C1B C1P C2P 41.0(2) . . . . ?
C6B C1B C1P C6P -137.75(16) . . . . ?
C6B C1B C2B C3B -1.2(2) . . . . ?
C6N C5N C9N C8N 33.61(17) . . . . ?
C6N C7N C8N C9N -10.68(18) . . . . ?
C6P C1P C2P C3P 2.3(2) . . . . ?
C6P C1P C2P C5 -174.74(15) . . . . ?
C7N C8N C9N C5N -14.36(19) . . . . ?
C9N C5N C6N C7N -40.15(17) . . . . ?

loop_
_smtbx_masks_void_nr
_smtbx_masks_void_average_x
_smtbx_masks_void_average_y
_smtbx_masks_void_average_z
_smtbx_masks_void_volume
_smtbx_masks_void_count_electrons
_smtbx_masks_void_content
1 0.000 0.000 -0.450 550.0 58.9 '6 water'
2 0.333 0.667 -0.855 550.0 58.9 '6 water'
3 0.667 0.333 -0.188 550.0 58.9 '6 water'
